data_4126735
loop_
_publ_author_name
'Zhu, Chendan'
'Wang, Dingyi'
'Zhao, Yue'
'Sun, Wei-Yin'
'Shi, Zhuangzhi'

_publ_section_title
;
 Enantioselective Palladium-Catalyzed Intramolecular \a-Arylative
 Desymmetrization of 1,3-Diketones.
;
_journal_name_full 'Journal of the American Chemical Society'
_journal_paper_doi 10.1021/jacs.7b10365
_journal_year 2017
_chemical_formula_sum 'C20 H19 Br O2'
_chemical_formula_weight 371.26
_space_group_crystal_system monoclinic
_space_group_IT_number 14
_space_group_name_Hall '-P 2ybc'
_space_group_name_H-M_alt 'P 1 21/c 1'
_symmetry_space_group_name_Hall '-P 2ybc'
_symmetry_space_group_name_H-M 'P 1 21/c 1'
_atom_sites_solution_hydrogens geom
_audit_creation_method SHELXL-2014/7
_cell_angle_alpha 90
_cell_angle_beta 106.14(2)
_cell_angle_gamma 90
_cell_formula_units_Z 4
_cell_length_a 13.925(10)
_cell_length_b 10.932(9)
_cell_length_c 12.059(9)
_cell_measurement_reflns_used 3103
_cell_measurement_temperature 296(2)
_cell_measurement_theta_max 26.99
_cell_measurement_theta_min 2.56
_cell_volume 1763(2)
_computing_structure_refinement 'SHELXL-2014/7 (Sheldrick, 2014)'
_diffrn_ambient_temperature 296(2)
_diffrn_measured_fraction_theta_full 0.967
_diffrn_measured_fraction_theta_max 0.967
_diffrn_measurement_device_type 'Bruker APEX-II CCD'
_diffrn_measurement_method '\f and \w scans'
_diffrn_radiation_type MoK\a
_diffrn_radiation_wavelength 0.71073
_diffrn_reflns_av_R_equivalents 0.0755
_diffrn_reflns_av_unetI/netI 0.0805
_diffrn_reflns_Laue_measured_fraction_full 0.967
_diffrn_reflns_Laue_measured_fraction_max 0.967
_diffrn_reflns_limit_h_max 16
_diffrn_reflns_limit_h_min -16
_diffrn_reflns_limit_k_max 13
_diffrn_reflns_limit_k_min -11
_diffrn_reflns_limit_l_max 14
_diffrn_reflns_limit_l_min -14
_diffrn_reflns_number 8938
_diffrn_reflns_point_group_measured_fraction_full 0.967
_diffrn_reflns_point_group_measured_fraction_max 0.967
_diffrn_reflns_theta_full 25.007
_diffrn_reflns_theta_max 25.007
_diffrn_reflns_theta_min 2.406
_exptl_absorpt_coefficient_mu 2.338
_exptl_crystal_colour
;
;
_exptl_crystal_density_diffrn 1.398
_exptl_crystal_description
;
;
_exptl_crystal_F_000 760
_exptl_crystal_size_max 0.260
_exptl_crystal_size_mid 0.240
_exptl_crystal_size_min 0.220
_refine_diff_density_max 0.592
_refine_diff_density_min -0.701
_refine_diff_density_rms 0.116
_refine_ls_extinction_method none
_refine_ls_goodness_of_fit_ref 1.119
_refine_ls_hydrogen_treatment constr
_refine_ls_matrix_type full
_refine_ls_number_parameters 209
_refine_ls_number_reflns 3006
_refine_ls_number_restraints 0
_refine_ls_restrained_S_all 1.119
_refine_ls_R_factor_all 0.1794
_refine_ls_R_factor_gt 0.1175
_refine_ls_shift/su_max 0.007
_refine_ls_shift/su_mean 0.001
_refine_ls_structure_factor_coef Fsqd
_refine_ls_weighting_details 'w=1/[\s^2^(Fo^2^)+(0.1028P)^2^+17.1320P] where P=(Fo^2^+2Fc^2^)/3'
_refine_ls_weighting_scheme calc
_refine_ls_wR_factor_gt 0.2801
_refine_ls_wR_factor_ref 0.3242
_reflns_Friedel_coverage 0.000
_reflns_number_gt 1859
_reflns_number_total 3006
_reflns_threshold_expression 'I > 2\s(I)'
_cod_data_source_file ja7b10365_si_006.cif
_cod_data_source_block 1_a
_cod_database_code 4126735
_shelx_shelxl_version_number 2014/7
_shelx_space_group_comment
;
The symmetry employed for this shelxl refinement is uniquely defined
by the following loop, which should always be used as a source of
symmetry information in preference to the above space-group names.
They are only intended as comments.
;
_shelx_estimated_absorpt_t_min 0.582
_shelx_estimated_absorpt_t_max 0.627

loop_
_space_group_symop_operation_xyz
'x, y, z'
'-x, y+1/2, -z+1/2'
'-x, -y, -z'
'x, -y-1/2, z-1/2'

loop_
_atom_site_label
_atom_site_type_symbol
_atom_site_fract_x
_atom_site_fract_y
_atom_site_fract_z
_atom_site_U_iso_or_equiv
_atom_site_adp_type
_atom_site_occupancy
_atom_site_site_symmetry_order
_atom_site_calc_flag
_atom_site_refinement_flags_posn
_atom_site_refinement_flags_adp
Br1 Br 0.16687(7) 0.21496(12) 0.70076(9) 0.0951(3) Uani 1 1 d . .
C1 C 0.7666(7) 0.2243(9) 0.8425(7) 0.071(3) Uani 1 1 d . .
H1 H 0.7159 0.1921 0.8703 0.086 Uiso 1 1 calc R U
C2 C 0.8635(7) 0.1840(10) 0.8869(9) 0.084(3) Uani 1 1 d . .
H2 H 0.8774 0.1244 0.9442 0.101 Uiso 1 1 calc R U
C3 C 0.9379(8) 0.2292(10) 0.8493(10) 0.093(4) Uani 1 1 d . .
H3 H 1.0031 0.2024 0.8810 0.112 Uiso 1 1 calc R U
C4 C 0.9167(7) 0.3160(11) 0.7627(10) 0.099(4) Uani 1 1 d . .
H4 H 0.9678 0.3455 0.7341 0.119 Uiso 1 1 calc R U
C5 C 0.8225(6) 0.3588(9) 0.7190(8) 0.078(3) Uani 1 1 d . .
H5 H 0.8101 0.4198 0.6631 0.093 Uiso 1 1 calc R U
C6 C 0.7443(5) 0.3126(6) 0.7566(6) 0.0466(19) Uani 1 1 d . .
C7 C 0.6388(4) 0.3577(6) 0.7036(5) 0.0377(16) Uani 1 1 d . .
H7 H 0.6434 0.4415 0.6765 0.045 Uiso 1 1 calc R U
C8 C 0.5851(5) 0.2791(6) 0.5964(5) 0.0431(17) Uani 1 1 d . .
H8A H 0.6246 0.2788 0.5417 0.052 Uiso 1 1 calc R U
H8B H 0.5793 0.1954 0.6204 0.052 Uiso 1 1 calc R U
C9 C 0.4837(5) 0.3287(6) 0.5397(5) 0.0409(17) Uani 1 1 d . .
C10 C 0.4126(5) 0.3473(6) 0.6161(5) 0.0350(15) Uani 1 1 d . .
C11 C 0.4726(5) 0.4112(6) 0.7288(5) 0.0444(18) Uani 1 1 d . .
C12 C 0.5737(5) 0.3615(6) 0.7867(5) 0.0426(17) Uani 1 1 d . .
H12A H 0.5672 0.2795 0.8147 0.051 Uiso 1 1 calc R U
H12B H 0.6056 0.4123 0.8526 0.051 Uiso 1 1 calc R U
C13 C 0.3824(5) 0.2180(6) 0.6573(5) 0.0427(18) Uani 1 1 d . .
H13A H 0.4417 0.1671 0.6788 0.051 Uiso 1 1 calc R U
H13B H 0.3605 0.2306 0.7261 0.051 Uiso 1 1 calc R U
C14 C 0.3225(6) 0.4214(7) 0.5538(6) 0.055(2) Uani 1 1 d . .
H14A H 0.3438 0.4992 0.5323 0.083 Uiso 1 1 calc R U
H14B H 0.2803 0.4338 0.6036 0.083 Uiso 1 1 calc R U
H14C H 0.2859 0.3785 0.4857 0.083 Uiso 1 1 calc R U
C15 C 0.3025(5) 0.1498(6) 0.5714(5) 0.0381(17) Uani 1 1 d . .
C16 C 0.3240(6) 0.0892(6) 0.4789(6) 0.0485(19) Uani 1 1 d . .
H16 H 0.3878 0.0962 0.4695 0.058 Uiso 1 1 calc R U
C17 C 0.2542(6) 0.0196(7) 0.4015(6) 0.057(2) Uani 1 1 d . .
H17 H 0.2714 -0.0185 0.3408 0.069 Uiso 1 1 calc R U
C18 C 0.1629(7) 0.0064(9) 0.4127(8) 0.079(3) Uani 1 1 d . .
H18 H 0.1157 -0.0407 0.3603 0.095 Uiso 1 1 calc R U
C19 C 0.1386(7) 0.0642(9) 0.5043(8) 0.082(3) Uani 1 1 d . .
H19 H 0.0754 0.0537 0.5148 0.099 Uiso 1 1 calc R U
C20 C 0.2066(5) 0.1353(7) 0.5775(6) 0.053(2) Uani 1 1 d . .
O1 O 0.4371(4) 0.4967(5) 0.7669(5) 0.0649(15) Uani 1 1 d . .
O2 O 0.4574(4) 0.3571(5) 0.4376(4) 0.0567(15) Uani 1 1 d . .

loop_
_atom_site_aniso_label
_atom_site_aniso_U_11
_atom_site_aniso_U_22
_atom_site_aniso_U_33
_atom_site_aniso_U_23
_atom_site_aniso_U_13
_atom_site_aniso_U_12
Br1 0.0740(5) 0.1231(8) 0.1085(6) -0.0278(6) 0.0589(4) -0.0051(6)
C1 0.061(5) 0.087(6) 0.074(5) 0.019(5) 0.032(4) 0.006(4)
C2 0.061(6) 0.102(7) 0.082(6) 0.025(5) 0.007(5) 0.019(5)
C3 0.064(6) 0.102(7) 0.103(7) -0.015(6) 0.006(6) 0.008(6)
C4 0.059(6) 0.134(9) 0.108(7) 0.022(7) 0.030(5) -0.006(6)
C5 0.051(5) 0.100(7) 0.081(5) 0.028(5) 0.018(4) -0.004(5)
C6 0.047(4) 0.043(4) 0.051(4) -0.005(3) 0.016(3) -0.005(3)
C7 0.033(3) 0.042(3) 0.043(3) 0.000(3) 0.018(3) -0.008(3)
C8 0.058(4) 0.046(4) 0.029(3) -0.004(3) 0.019(3) 0.005(3)
C9 0.067(4) 0.030(3) 0.030(3) -0.006(2) 0.020(3) -0.006(3)
C10 0.035(3) 0.039(3) 0.035(3) -0.002(3) 0.018(2) 0.004(3)
C11 0.056(4) 0.048(4) 0.034(3) -0.005(3) 0.021(3) -0.009(3)
C12 0.062(4) 0.046(4) 0.025(3) -0.012(3) 0.020(3) -0.012(3)
C13 0.046(4) 0.046(4) 0.037(3) 0.011(3) 0.012(3) -0.008(3)
C14 0.071(5) 0.045(4) 0.057(4) 0.004(3) 0.031(3) 0.009(4)
C15 0.042(4) 0.037(3) 0.034(3) 0.005(3) 0.008(3) 0.002(3)
C16 0.048(4) 0.053(4) 0.048(4) -0.003(3) 0.019(3) 0.000(3)
C17 0.078(5) 0.047(4) 0.041(4) -0.010(3) 0.006(4) 0.003(4)
C18 0.057(5) 0.082(6) 0.079(6) -0.010(5) -0.014(5) -0.020(5)
C19 0.064(5) 0.095(7) 0.087(6) -0.014(5) 0.019(5) -0.027(5)
C20 0.045(4) 0.062(5) 0.056(4) 0.000(4) 0.019(3) 0.001(4)
O1 0.069(3) 0.057(3) 0.079(3) -0.029(3) 0.037(2) -0.005(3)
O2 0.065(3) 0.075(3) 0.032(2) 0.008(2) 0.016(2) 0.003(3)

loop_
_atom_type_symbol
_atom_type_description
_atom_type_scat_dispersion_real
_atom_type_scat_dispersion_imag
_atom_type_scat_source
C C 0.0033 0.0016 'International Tables Vol C Tables 4.2.6.8 and 6.1.1.4'
H H 0.0000 0.0000 'International Tables Vol C Tables 4.2.6.8 and 6.1.1.4'
Br Br -0.2901 2.4595 'International Tables Vol C Tables 4.2.6.8 and 6.1.1.4'
O O 0.0106 0.0060 'International Tables Vol C Tables 4.2.6.8 and 6.1.1.4'

loop_
_geom_angle_atom_site_label_1
_geom_angle_atom_site_label_2
_geom_angle_atom_site_label_3
_geom_angle
C2 C1 C6 120.3(9)
C2 C1 H1 119.9
C6 C1 H1 119.9
C3 C2 C1 121.2(10)
C3 C2 H2 119.4
C1 C2 H2 119.4
C2 C3 C4 119.2(10)
C2 C3 H3 120.4
C4 C3 H3 120.4
C5 C4 C3 120.8(10)
C5 C4 H4 119.6
C3 C4 H4 119.6
C4 C5 C6 120.8(9)
C4 C5 H5 119.6
C6 C5 H5 119.6
C1 C6 C5 117.7(7)
C1 C6 C7 122.2(7)
C5 C6 C7 120.1(7)
C6 C7 C12 114.5(5)
C6 C7 C8 110.9(6)
C12 C7 C8 108.8(5)
C6 C7 H7 107.4
C12 C7 H7 107.4
C8 C7 H7 107.4
C9 C8 C7 110.8(5)
C9 C8 H8A 109.5
C7 C8 H8A 109.5
C9 C8 H8B 109.5
C7 C8 H8B 109.5
H8A C8 H8B 108.1
O2 C9 C8 122.3(7)
O2 C9 C10 120.4(6)
C8 C9 C10 117.3(5)
C14 C10 C9 110.9(5)
C14 C10 C11 111.5(5)
C9 C10 C11 107.7(5)
C14 C10 C13 112.2(5)
C9 C10 C13 109.8(5)
C11 C10 C13 104.6(5)
O1 C11 C12 122.5(6)
O1 C11 C10 120.3(6)
C12 C11 C10 117.1(6)
C11 C12 C7 111.0(5)
C11 C12 H12A 109.4
C7 C12 H12A 109.4
C11 C12 H12B 109.4
C7 C12 H12B 109.4
H12A C12 H12B 108.0
C15 C13 C10 116.0(5)
C15 C13 H13A 108.3
C10 C13 H13A 108.3
C15 C13 H13B 108.3
C10 C13 H13B 108.3
H13A C13 H13B 107.4
C10 C14 H14A 109.5
C10 C14 H14B 109.5
H14A C14 H14B 109.5
C10 C14 H14C 109.5
H14A C14 H14C 109.5
H14B C14 H14C 109.5
C20 C15 C16 114.7(6)
C20 C15 C13 124.9(6)
C16 C15 C13 120.4(6)
C17 C16 C15 122.4(7)
C17 C16 H16 118.8
C15 C16 H16 118.8
C18 C17 C16 120.6(8)
C18 C17 H17 119.7
C16 C17 H17 119.7
C17 C18 C19 118.9(8)
C17 C18 H18 120.6
C19 C18 H18 120.6
C20 C19 C18 120.0(9)
C20 C19 H19 120.0
C18 C19 H19 120.0
C19 C20 C15 123.4(8)
C19 C20 Br1 117.7(7)
C15 C20 Br1 118.8(5)

loop_
_geom_bond_atom_site_label_1
_geom_bond_atom_site_label_2
_geom_bond_distance
Br1 C20 1.931(8)
C1 C2 1.379(12)
C1 C6 1.387(11)
C1 H1 0.9300
C2 C3 1.335(15)
C2 H2 0.9300
C3 C4 1.381(15)
C3 H3 0.9300
C4 C5 1.354(13)
C4 H4 0.9300
C5 C6 1.386(12)
C5 H5 0.9300
C6 C7 1.512(9)
C7 C12 1.528(9)
C7 C8 1.559(9)
C7 H7 0.9800
C8 C9 1.489(9)
C8 H8A 0.9700
C8 H8B 0.9700
C9 O2 1.223(7)
C9 C10 1.542(10)
C10 C14 1.508(9)
C10 C11 1.549(8)
C10 C13 1.593(9)
C11 O1 1.207(9)
C11 C12 1.489(10)
C12 H12A 0.9700
C12 H12B 0.9700
C13 C15 1.493(9)
C13 H13A 0.9700
C13 H13B 0.9700
C14 H14A 0.9600
C14 H14B 0.9600
C14 H14C 0.9600
C15 C20 1.367(10)
C15 C16 1.399(10)
C16 C17 1.374(10)
C16 H16 0.9300
C17 C18 1.324(13)
C17 H17 0.9300
C18 C19 1.393(14)
C18 H18 0.9300
C19 C20 1.348(11)
C19 H19 0.9300
